data_4515035
loop_
_publ_author_name
'Tolley, Lewis C.'
'Strydom, Ian'
'Louw, Wynand J.'
'Fernandes, Manuel A.'
'Bezuidenhout, Daniela I.'
'Guisado-Barrios, Gregorio'

_publ_section_title
;
 Diverse Coordination Modes of Bidentate COC and Tridentate CNC Ligands
 Comprising 1,2,3-Triazol-5-ylidenes
;
_journal_issue 4
_journal_name_full 'ACS Omega'
_journal_page_first 6360
_journal_paper_doi 10.1021/acsomega.9b00514
_journal_volume 4
_journal_year 2019
_chemical_formula_moiety 'C62 H84 Ir N6 O, F6 P, 3(C H2 Cl2)'
_chemical_formula_sum 'C65 H90 Cl6 F6 Ir N6 O P'
_chemical_formula_weight 1521.29
_space_group_crystal_system triclinic
_space_group_IT_number 2
_space_group_name_Hall '-P 1'
_space_group_name_H-M_alt 'P -1'
_symmetry_space_group_name_Hall '-P 1'
_symmetry_space_group_name_H-M 'P -1'
_atom_sites_solution_hydrogens geom
_atom_sites_solution_primary dual
_audit_creation_date 2018-09-16
_audit_creation_method
;
Olex2 1.2
(compiled 2018.05.29 svn.r3508 for OlexSys, GUI svn.r5506)
;
_cell_angle_alpha 76.729(3)
_cell_angle_beta 69.064(3)
_cell_angle_gamma 65.711(3)
_cell_formula_units_Z 2
_cell_length_a 15.0178(9)
_cell_length_b 15.1067(9)
_cell_length_c 18.2934(10)
_cell_measurement_reflns_used 7403
_cell_measurement_temperature 173(2)
_cell_measurement_theta_max 27.90
_cell_measurement_theta_min 2.40
_cell_volume 3516.4(4)
_computing_cell_refinement 'SAINT v8.34A (Bruker, 2013)'
_computing_data_collection 'Bruker APEX2'
_computing_data_reduction 'SAINT v8.34A (Bruker, 2013)'
_computing_molecular_graphics 'Olex2 (Dolomanov et al., 2009)'
_computing_publication_material 'Olex2 (Dolomanov et al., 2009)'
_computing_structure_refinement 'ShelXL (Sheldrick, 2015)'
_computing_structure_solution 'ShelXT (Sheldrick, 2015)'
_diffrn_ambient_temperature 173.15
_diffrn_measured_fraction_theta_full 1.000
_diffrn_measured_fraction_theta_max 0.995
_diffrn_measurement_device_type 'Bruker APEX-II CCD'
_diffrn_measurement_method '\f and \w scans'
_diffrn_radiation_type MoK\a
_diffrn_radiation_wavelength 0.71073
_diffrn_reflns_av_R_equivalents 0.0358
_diffrn_reflns_av_unetI/netI 0.0226
_diffrn_reflns_Laue_measured_fraction_full 1.000
_diffrn_reflns_Laue_measured_fraction_max 0.995
_diffrn_reflns_limit_h_max 20
_diffrn_reflns_limit_h_min -20
_diffrn_reflns_limit_k_max 20
_diffrn_reflns_limit_k_min -20
_diffrn_reflns_limit_l_max 24
_diffrn_reflns_limit_l_min -24
_diffrn_reflns_number 144803
_diffrn_reflns_point_group_measured_fraction_full 1.000
_diffrn_reflns_point_group_measured_fraction_max 0.995
_diffrn_reflns_theta_full 25.242
_diffrn_reflns_theta_max 28.576
_diffrn_reflns_theta_min 1.486
_diffrn_standards_number 0
_exptl_absorpt_coefficient_mu 2.209
_exptl_absorpt_correction_T_max 0.7928
_exptl_absorpt_correction_T_min 0.6207
_exptl_absorpt_correction_type multi-scan
_exptl_absorpt_process_details
;
SADABS-2016/2 (Bruker,2016/2) was used for absorption correction. wR2(int)
was 0.0479 before and 0.0448 after correction. The Ratio of minimum to 
maximum transmission is 0.7829. The \l/2 correction factor is Not present.'
;
_exptl_crystal_colour orange
_exptl_crystal_colour_primary orange
_exptl_crystal_density_diffrn 1.437
_exptl_crystal_description prismic
_exptl_crystal_F_000 1556
_exptl_crystal_size_max 0.313
_exptl_crystal_size_mid 0.259
_exptl_crystal_size_min 0.156
_refine_diff_density_max 1.393
_refine_diff_density_min -1.025
_refine_diff_density_rms 0.084
_refine_ls_extinction_method none
_refine_ls_goodness_of_fit_ref 1.071
_refine_ls_hydrogen_treatment constr
_refine_ls_matrix_type full
_refine_ls_number_parameters 833
_refine_ls_number_reflns 17852
_refine_ls_number_restraints 70
_refine_ls_restrained_S_all 1.087
_refine_ls_R_factor_all 0.0320
_refine_ls_R_factor_gt 0.0264
_refine_ls_shift/su_max 0.003
_refine_ls_shift/su_mean 0.000
_refine_ls_structure_factor_coef Fsqd
_refine_ls_weighting_details 'w=1/[\s^2^(Fo^2^)+(0.0348P)^2^+3.5308P] where P=(Fo^2^+2Fc^2^)/3'
_refine_ls_weighting_scheme calc
_refine_ls_wR_factor_gt 0.0658
_refine_ls_wR_factor_ref 0.0687
_reflns_Friedel_coverage 0.000
_reflns_number_gt 16206
_reflns_number_total 17852
_reflns_threshold_expression 'I > 2\s(I)'
_cod_data_source_file ao9b00514_si_002.cif
_cod_data_source_block complex_1b_18m_db11_lct124c_0fa
_cod_database_code 4515035
_publcif_datablock.id {9460744b-3226-4247-9539-587ffa4566ad}

_shelx_shelxl_version_number 2018/3
_shelx_space_group_comment
;
The symmetry employed for this shelxl refinement is uniquely defined
by the following loop, which should always be used as a source of
symmetry information in preference to the above space-group names.
They are only intended as comments.
;
_shelx_estimated_absorpt_t_max 0.724
_shelx_estimated_absorpt_t_min 0.545
_olex2_refinement_description
;
1. Fixed Uiso
 At 1.2 times of:
  All C(H) groups, All C(H,H) groups
 At 1.5 times of:
  All C(H,H,H) groups
2. Rigid bond restraints
 C64A, Cl4A, Cl3A
 with sigma for 1-2 distances of 0.01 and sigma for 1-3 distances of 0.01
 Cl3, C64, Cl4
 with sigma for 1-2 distances of 0.01 and sigma for 1-3 distances of 0.01
3. Uiso/Uaniso restraints and constraints
Uanis(Cl4A) \\sim Ueq, Uanis(C64A) \\sim Ueq, Uanis(Cl3A) \\sim Ueq: with sigma
of 0.01 and sigma for terminal atoms of 0.02
4. Rigid body (RIGU) restrains
 C64A, Cl3A, Cl4A
 with sigma for 1-2 distances of 0.001 and sigma for 1-3 distances of 0.001
 C64, Cl3, Cl4
 with sigma for 1-2 distances of 0.004 and sigma for 1-3 distances of 0.004
 C65A, Cl5A, Cl6A
 with sigma for 1-2 distances of 0.004 and sigma for 1-3 distances of 0.004
 C65, C17, Cl6
 with sigma for 1-2 distances of 0.004 and sigma for 1-3 distances of 0.004
5. Same fragment restrains
{C63, Cl1, Cl2} sigma for 1-2: 0.005, 1-3: 0.04
as
{C64, Cl3, Cl4}
{C63, Cl1, Cl2} sigma for 1-2: 0.005, 1-3: 0.04
as
{C64A, Cl3A, Cl4A}
{C63, Cl1, Cl2} sigma for 1-2: 0.005, 1-3: 0.04
as
{C65, Cl5, Cl6}
{C63, Cl1, Cl2} sigma for 1-2: 0.005, 1-3: 0.04
as
{C65A, Cl5A, Cl6A}
6. Others
 Sof(C65A)=Sof(H65C)=Sof(H65D)=Sof(Cl5A)=Sof(Cl6A)=1-FVAR(1)
 Sof(C65)=Sof(H65A)=Sof(H65B)=Sof(Cl5)=Sof(Cl6)=FVAR(1)
 Sof(C64A)=Sof(H64C)=Sof(H64D)=Sof(Cl3A)=Sof(Cl4A)=1-FVAR(2)
 Sof(C64)=Sof(H64A)=Sof(H64B)=Sof(Cl3)=Sof(Cl4)=FVAR(2)
 Uiso(C65A)=Uiso(Cl5A)=Uiso(Cl6A)=FVAR(3)
7.a Ternary CH refined with riding coordinates:
 C16(H16), C13(H13), C28(H28), C25(H25), C52(H52), C49(H49), C37(H37),
 C40(H40), C55(H55), C56(H56), C59(H59), C60(H60)
7.b Secondary CH2 refined with riding coordinates:
 C3(H3A,H3B), C4(H4A,H4B), C57(H57A,H57B), C58(H58A,H58B), C61(H61A,H61B),
 C62(H62A,H62B), C63(H63A,H63B), C64(H64A,H64B), C64A(H64C,H64D), C65(H65A,
 H65B), C65A(H65C,H65D)
7.c Aromatic/amide H refined with riding coordinates:
 C11(H11), C10(H10), C9(H9), C23(H23), C22(H22), C21(H21), C45(H45), C46(H46),
 C47(H47), C33(H33), C34(H34), C35(H35)
7.d Idealised Me refined as rotating group:
 C18(H18A,H18B,H18C), C17(H17A,H17B,H17C), C14(H14A,H14B,H14C), C15(H15A,H15B,
 H15C), C29(H29A,H29B,H29C), C30(H30A,H30B,H30C), C26(H26A,H26B,H26C), C27(H27A,
 H27B,H27C), C53(H53A,H53B,H53C), C54(H54A,H54B,H54C), C50(H50A,H50B,H50C),
 C51(H51A,H51B,H51C), C38(H38A,H38B,H38C), C39(H39A,H39B,H39C), C42(H42A,H42B,
 H42C), C41(H41A,H41B,H41C)
;
_olex2_submission_special_instructions 'No special instructions were received'

loop_
_space_group_symop_operation_xyz
'x, y, z'
'-x, -y, -z'

loop_
_atom_site_label
_atom_site_type_symbol
_atom_site_fract_x
_atom_site_fract_y
_atom_site_fract_z
_atom_site_U_iso_or_equiv
_atom_site_adp_type
_atom_site_occupancy
_atom_site_site_symmetry_order
_atom_site_calc_flag
_atom_site_refinement_flags_posn
_atom_site_refinement_flags_adp
_atom_site_refinement_flags_occupancy
_atom_site_disorder_assembly
_atom_site_disorder_group
C1 C 0.73010(16) 0.18153(15) 0.33450(12) 0.0178(4) Uani 1 1 d . . . . .
C2 C 0.63935(16) 0.24460(16) 0.31694(13) 0.0195(4) Uani 1 1 d . . . . .
C3 C 0.60736(18) 0.34450(17) 0.27379(15) 0.0257(5) Uani 1 1 d . . . . .
H3A H 0.658932 0.343760 0.221631 0.031 Uiso 1 1 calc R . . . .
H3B H 0.541755 0.357499 0.264684 0.031 Uiso 1 1 calc R . . . .
C4 C 0.68704(18) 0.43156(17) 0.31120(13) 0.0237(5) Uani 1 1 d . . . . .
H4A H 0.708068 0.390576 0.357173 0.028 Uiso 1 1 calc R . . . .
H4B H 0.672696 0.500117 0.316922 0.028 Uiso 1 1 calc R . . . .
C5 C 0.77275(16) 0.40116(16) 0.23834(12) 0.0183(4) Uani 1 1 d . . . . .
C6 C 0.84477(16) 0.30736(16) 0.22550(12) 0.0173(4) Uani 1 1 d . . . . .
C7 C 0.76387(17) 0.00469(16) 0.40044(13) 0.0204(4) Uani 1 1 d . . . . .
C12 C 0.83999(19) -0.06105(17) 0.34756(15) 0.0260(5) Uani 1 1 d . . . . .
C11 C 0.8955(2) -0.15136(19) 0.37976(17) 0.0329(6) Uani 1 1 d . . . . .
H11 H 0.949043 -0.197759 0.345821 0.039 Uiso 1 1 calc R . . . .
C10 C 0.8738(2) -0.17427(18) 0.46024(17) 0.0343(6) Uani 1 1 d . . . . .
H10 H 0.912353 -0.236189 0.481008 0.041 Uiso 1 1 calc R . . . .
C9 C 0.7966(2) -0.10783(18) 0.51070(15) 0.0292(5) Uani 1 1 d . . . . .
H9 H 0.782365 -0.125117 0.565851 0.035 Uiso 1 1 calc R . . . .
C8 C 0.73908(18) -0.01583(16) 0.48241(14) 0.0228(4) Uani 1 1 d . . . . .
C16 C 0.8647(2) -0.03912(19) 0.25878(15) 0.0314(5) Uani 1 1 d . . . . .
H16 H 0.814799 0.026609 0.246938 0.038 Uiso 1 1 calc R . . . .
C18 C 0.9720(3) -0.0358(3) 0.2227(2) 0.0560(9) Uani 1 1 d . . . . .
H18A H 0.975726 0.016827 0.243079 0.084 Uiso 1 1 calc GR . . . .
H18B H 0.987246 -0.023724 0.165403 0.084 Uiso 1 1 calc GR . . . .
H18C H 1.021904 -0.098236 0.236542 0.084 Uiso 1 1 calc GR . . . .
C17 C 0.8520(4) -0.1139(3) 0.2237(2) 0.0625(11) Uani 1 1 d . U . . .
H17A H 0.900579 -0.178975 0.234455 0.094 Uiso 1 1 calc GR . . . .
H17B H 0.865244 -0.097506 0.166794 0.094 Uiso 1 1 calc GR . . . .
H17C H 0.782075 -0.113336 0.247452 0.094 Uiso 1 1 calc GR . . . .
C13 C 0.65387(18) 0.05421(18) 0.53947(14) 0.0258(5) Uani 1 1 d . . . . .
H13 H 0.634876 0.120661 0.510380 0.031 Uiso 1 1 calc R . . . .
C14 C 0.6853(2) 0.0600(2) 0.60870(16) 0.0344(6) Uani 1 1 d . . . . .
H14A H 0.694067 -0.001466 0.642744 0.052 Uiso 1 1 calc GR . . . .
H14B H 0.632081 0.113811 0.638878 0.052 Uiso 1 1 calc GR . . . .
H14C H 0.749946 0.071433 0.588757 0.052 Uiso 1 1 calc GR . . . .
C15 C 0.5596(2) 0.0255(3) 0.57045(19) 0.0454(7) Uani 1 1 d . . . . .
H15A H 0.536903 0.025947 0.526299 0.068 Uiso 1 1 calc GR . . . .
H15B H 0.504588 0.072132 0.606569 0.068 Uiso 1 1 calc GR . . . .
H15C H 0.576770 -0.040110 0.598370 0.068 Uiso 1 1 calc GR . . . .
C19 C 0.46992(17) 0.22768(17) 0.33437(14) 0.0241(5) Uani 1 1 d . . . . .
C24 C 0.4608(2) 0.2085(2) 0.26688(15) 0.0321(6) Uani 1 1 d . . . . .
C23 C 0.3612(2) 0.2361(3) 0.26384(18) 0.0423(7) Uani 1 1 d . . . . .
H23 H 0.350964 0.223471 0.219498 0.051 Uiso 1 1 calc R . . . .
C22 C 0.2778(2) 0.2811(2) 0.32333(19) 0.0431(7) Uani 1 1 d . . . . .
H22 H 0.210998 0.299063 0.319579 0.052 Uiso 1 1 calc R . . . .
C21 C 0.2899(2) 0.3004(2) 0.38841(18) 0.0369(6) Uani 1 1 d . . . . .
H21 H 0.231242 0.332556 0.428639 0.044 Uiso 1 1 calc R . . . .
C20 C 0.38717(19) 0.27336(19) 0.39622(16) 0.0299(5) Uani 1 1 d . . . . .
C28 C 0.5519(2) 0.1600(3) 0.19945(16) 0.0427(7) Uani 1 1 d . . . . .
H28 H 0.614123 0.163144 0.205394 0.051 Uiso 1 1 calc R . . . .
C29 C 0.5683(3) 0.0536(3) 0.2031(3) 0.0711(12) Uani 1 1 d . . . . .
H29A H 0.579995 0.019904 0.253337 0.107 Uiso 1 1 calc GR . . . .
H29B H 0.627913 0.023651 0.159742 0.107 Uiso 1 1 calc GR . . . .
H29C H 0.507571 0.048245 0.198733 0.107 Uiso 1 1 calc GR . . . .
C30 C 0.5401(3) 0.2137(4) 0.1197(2) 0.0735(14) Uani 1 1 d . . . . .
H30A H 0.481078 0.209464 0.111407 0.110 Uiso 1 1 calc GR . . . .
H30B H 0.602090 0.183638 0.077882 0.110 Uiso 1 1 calc GR . . . .
H30C H 0.529674 0.282333 0.118740 0.110 Uiso 1 1 calc GR . . . .
C25 C 0.3976(2) 0.2937(2) 0.46959(19) 0.0403(7) Uani 1 1 d . . . . .
H25 H 0.471700 0.264958 0.466711 0.048 Uiso 1 1 calc R . . . .
C26 C 0.3389(3) 0.2463(3) 0.5438(2) 0.0530(8) Uani 1 1 d . . . . .
H26A H 0.265257 0.280124 0.551886 0.080 Uiso 1 1 calc GR . . . .
H26B H 0.356089 0.250882 0.589404 0.080 Uiso 1 1 calc GR . . . .
H26C H 0.357993 0.177484 0.537697 0.080 Uiso 1 1 calc GR . . . .
C27 C 0.3604(3) 0.4037(3) 0.4727(3) 0.0640(11) Uani 1 1 d . . . . .
H27A H 0.399599 0.432144 0.425037 0.096 Uiso 1 1 calc GR . . . .
H27B H 0.370168 0.416309 0.518974 0.096 Uiso 1 1 calc GR . . . .
H27C H 0.287678 0.433119 0.476039 0.096 Uiso 1 1 calc GR . . . .
C43 C 0.73967(18) 0.56534(16) 0.15815(13) 0.0224(4) Uani 1 1 d . . . . .
C44 C 0.65490(19) 0.60302(18) 0.12968(15) 0.0289(5) Uani 1 1 d . . . . .
C45 C 0.6101(2) 0.7048(2) 0.12019(18) 0.0394(7) Uani 1 1 d . . . . .
H45 H 0.552566 0.734071 0.100741 0.047 Uiso 1 1 calc R . . . .
C46 C 0.6476(2) 0.7631(2) 0.13836(19) 0.0425(7) Uani 1 1 d . . . . .
H46 H 0.615012 0.832044 0.132071 0.051 Uiso 1 1 calc R . . . .
C47 C 0.7315(2) 0.72327(19) 0.16553(17) 0.0370(6) Uani 1 1 d . . . . .
H47 H 0.756179 0.765083 0.177779 0.044 Uiso 1 1 calc R . . . .
C48 C 0.7814(2) 0.62226(18) 0.17547(15) 0.0278(5) Uani 1 1 d . . . . .
C52 C 0.6127(2) 0.5399(2) 0.10844(18) 0.0361(6) Uani 1 1 d . . . . .
H52 H 0.653915 0.470149 0.120921 0.043 Uiso 1 1 calc R . . . .
C53 C 0.5013(2) 0.5579(3) 0.1573(2) 0.0553(9) Uani 1 1 d . . . . .
H53A H 0.496175 0.546482 0.213364 0.083 Uiso 1 1 calc GR . . . .
H53B H 0.477643 0.513344 0.144661 0.083 Uiso 1 1 calc GR . . . .
H53C H 0.458694 0.625501 0.145225 0.083 Uiso 1 1 calc GR . . . .
C54 C 0.6239(3) 0.5555(3) 0.0205(2) 0.0552(9) Uani 1 1 d . . . . .
H54A H 0.581900 0.622756 0.006944 0.083 Uiso 1 1 calc GR . . . .
H54B H 0.601337 0.510197 0.007641 0.083 Uiso 1 1 calc GR . . . .
H54C H 0.695784 0.543559 -0.009570 0.083 Uiso 1 1 calc GR . . . .
C49 C 0.8767(2) 0.5794(2) 0.20203(17) 0.0339(6) Uani 1 1 d . . . . .
H49 H 0.906829 0.507811 0.196525 0.041 Uiso 1 1 calc R . . . .
C50 C 0.8517(3) 0.5926(3) 0.2888(2) 0.0567(9) Uani 1 1 d . . . . .
H50A H 0.822545 0.662302 0.295744 0.085 Uiso 1 1 calc GR . . . .
H50B H 0.914490 0.561762 0.304582 0.085 Uiso 1 1 calc GR . . . .
H50C H 0.802262 0.561977 0.321365 0.085 Uiso 1 1 calc GR . . . .
C51 C 0.9566(2) 0.6236(3) 0.1497(2) 0.0476(8) Uani 1 1 d . . . . .
H51A H 0.970782 0.615123 0.094617 0.071 Uiso 1 1 calc GR . . . .
H51B H 1.019725 0.590532 0.164869 0.071 Uiso 1 1 calc GR . . . .
H51C H 0.930342 0.693257 0.156155 0.071 Uiso 1 1 calc GR . . . .
C31 C 0.98376(17) 0.24992(16) 0.09726(13) 0.0205(4) Uani 1 1 d . . . . .
C32 C 1.08345(17) 0.24572(17) 0.08261(13) 0.0227(4) Uani 1 1 d . . . . .
C33 C 1.16232(19) 0.17347(19) 0.03628(15) 0.0311(5) Uani 1 1 d . . . . .
H33 H 1.231345 0.166630 0.026052 0.037 Uiso 1 1 calc R . . . .
C34 C 1.1410(2) 0.1120(2) 0.00527(17) 0.0368(6) Uani 1 1 d . . . . .
H34 H 1.195616 0.062489 -0.025121 0.044 Uiso 1 1 calc R . . . .
C35 C 1.0416(2) 0.1215(2) 0.01773(16) 0.0339(6) Uani 1 1 d . . . . .
H35 H 1.028585 0.079806 -0.005639 0.041 Uiso 1 1 calc R . . . .
C36 C 0.95982(19) 0.19146(18) 0.06424(14) 0.0265(5) Uani 1 1 d . . . . .
C37 C 1.10694(18) 0.31882(18) 0.11018(14) 0.0242(5) Uani 1 1 d . . . . .
H37 H 1.048359 0.347529 0.156402 0.029 Uiso 1 1 calc R . . . .
C38 C 1.1145(2) 0.4014(2) 0.04404(16) 0.0338(6) Uani 1 1 d . . . . .
H38A H 1.171067 0.374708 -0.002180 0.051 Uiso 1 1 calc GR . . . .
H38B H 1.126969 0.450484 0.061908 0.051 Uiso 1 1 calc GR . . . .
H38C H 1.050362 0.431728 0.030195 0.051 Uiso 1 1 calc GR . . . .
C39 C 1.2045(2) 0.2747(2) 0.13512(17) 0.0366(6) Uani 1 1 d . . . . .
H39A H 1.201901 0.218306 0.173908 0.055 Uiso 1 1 calc GR . . . .
H39B H 1.210221 0.323676 0.158438 0.055 Uiso 1 1 calc GR . . . .
H39C H 1.263968 0.253758 0.089033 0.055 Uiso 1 1 calc GR . . . .
C40 C 0.8493(2) 0.2073(2) 0.07382(17) 0.0346(6) Uani 1 1 d . . . . .
H40 H 0.807160 0.226871 0.127899 0.042 Uiso 1 1 calc R . . . .
C42 C 0.8361(2) 0.1160(2) 0.06459(19) 0.0411(7) Uani 1 1 d . . . . .
H42A H 0.866740 0.101991 0.009444 0.062 Uiso 1 1 calc GR . . . .
H42B H 0.763073 0.126717 0.080824 0.062 Uiso 1 1 calc GR . . . .
H42C H 0.869982 0.060611 0.097580 0.062 Uiso 1 1 calc GR . . . .
C41 C 0.8094(3) 0.2903(2) 0.0150(3) 0.0575(10) Uani 1 1 d . . . . .
H41A H 0.816714 0.349141 0.021966 0.086 Uiso 1 1 calc GR . . . .
H41B H 0.737063 0.303151 0.023697 0.086 Uiso 1 1 calc GR . . . .
H41C H 0.848689 0.272143 -0.038554 0.086 Uiso 1 1 calc GR . . . .
C55 C 0.9218(2) 0.08767(19) 0.40884(15) 0.0296(5) Uani 1 1 d . . . . .
H55 H 0.896626 0.032656 0.420172 0.035 Uiso 1 1 calc R . . . .
C56 C 0.8496(2) 0.1714(2) 0.44330(14) 0.0327(6) Uani 1 1 d . . . . .
H56 H 0.782920 0.164440 0.475828 0.039 Uiso 1 1 calc R . . . .
C57 C 0.8735(3) 0.2436(3) 0.47097(18) 0.0450(7) Uani 1 1 d . . . . .
H57A H 0.891565 0.215139 0.520502 0.054 Uiso 1 1 calc R . . . .
H57B H 0.811538 0.303298 0.482421 0.054 Uiso 1 1 calc R . . . .
C58 C 0.9618(3) 0.2717(2) 0.41034(18) 0.0419(7) Uani 1 1 d . . . . .
H58A H 0.953650 0.337750 0.417925 0.050 Uiso 1 1 calc R . . . .
H58B H 1.027497 0.225349 0.418960 0.050 Uiso 1 1 calc R . . . .
C59 C 0.9648(2) 0.2706(2) 0.32671(16) 0.0308(5) Uani 1 1 d . . . . .
H59 H 0.958951 0.334460 0.293929 0.037 Uiso 1 1 calc R . . . .
C60 C 1.02304(19) 0.1896(2) 0.28418(15) 0.0300(5) Uani 1 1 d . . . . .
H60 H 1.051022 0.206911 0.226666 0.036 Uiso 1 1 calc R . . . .
C61 C 1.0902(2) 0.0929(2) 0.31469(18) 0.0405(7) Uani 1 1 d . . . . .
H61A H 1.151573 0.100056 0.317258 0.049 Uiso 1 1 calc R . . . .
H61B H 1.113303 0.044228 0.277273 0.049 Uiso 1 1 calc R . . . .
C62 C 1.0358(2) 0.0550(2) 0.39588(18) 0.0377(6) Uani 1 1 d . . . . .
H62A H 1.065630 -0.017174 0.401665 0.045 Uiso 1 1 calc R . . . .
H62B H 1.047183 0.078974 0.436591 0.045 Uiso 1 1 calc R . . . .
Ir1 Ir 0.86540(2) 0.20350(2) 0.31888(2) 0.01708(3) Uani 1 1 d . . . . .
N1 N 0.70467(14) 0.09945(13) 0.36886(11) 0.0185(4) Uani 1 1 d . . . . .
N2 N 0.61174(15) 0.10661(14) 0.37217(11) 0.0216(4) Uani 1 1 d . . . . .
N3 N 0.57268(14) 0.19608(14) 0.34112(11) 0.0206(4) Uani 1 1 d . . . . .
N6 N 0.78911(14) 0.46004(13) 0.17038(11) 0.0187(4) Uani 1 1 d . . . . .
N5 N 0.86705(14) 0.41314(13) 0.11364(11) 0.0195(4) Uani 1 1 d . . . . .
N4 N 0.89943(13) 0.32116(13) 0.14782(10) 0.0173(3) Uani 1 1 d . . . . .
O1 O 0.59500(13) 0.42329(12) 0.31108(11) 0.0307(4) Uani 1 1 d . . . . .
C63 C 0.4290(3) 0.6390(3) 0.3876(2) 0.0633(10) Uani 1 1 d D . . . .
H63A H 0.453692 0.570507 0.376246 0.076 Uiso 1 1 calc R . . . .
H63B H 0.363119 0.674470 0.375554 0.076 Uiso 1 1 calc R . . . .
Cl1 Cl 0.51753(8) 0.69176(7) 0.32729(6) 0.0722(3) Uani 1 1 d D . . . .
Cl2 Cl 0.40933(8) 0.64160(9) 0.48712(6) 0.0697(3) Uani 1 1 d D . . . .
C64 C 0.7190(8) 0.0923(5) 0.8574(4) 0.103(3) Uani 0.656(5) 1 d D U . A 1
H64A H 0.660216 0.073518 0.891568 0.123 Uiso 0.656(5) 1 calc R . . A 1
H64B H 0.782119 0.033481 0.852679 0.123 Uiso 0.656(5) 1 calc R . . A 1
Cl3 Cl 0.7272(2) 0.1806(2) 0.89778(14) 0.1081(11) Uani 0.656(5) 1 d D U . A 1
Cl4 Cl 0.7030(4) 0.1402(2) 0.7654(2) 0.174(2) Uani 0.656(5) 1 d D U . A 1
C64A C 0.7272(18) 0.1699(16) 0.8131(7) 0.173(7) Uani 0.344(5) 1 d D U . A 2
H64C H 0.653674 0.179488 0.829878 0.208 Uiso 0.344(5) 1 calc R U . A 2
H64D H 0.766898 0.103528 0.832269 0.208 Uiso 0.344(5) 1 calc R U . A 2
Cl3A Cl 0.7491(12) 0.2607(14) 0.8399(10) 0.302(7) Uani 0.344(5) 1 d D U . A 2
Cl4A Cl 0.7750(6) 0.1964(10) 0.7119(6) 0.224(5) Uani 0.344(5) 1 d D U . A 2
C65 C 0.1875(8) 0.5606(6) 0.2839(4) 0.112(3) Uani 0.628(5) 1 d D U . B 1
H65A H 0.219660 0.506055 0.319216 0.135 Uiso 0.628(5) 1 calc R . . B 1
H65B H 0.113245 0.572890 0.303069 0.135 Uiso 0.628(5) 1 calc R . . B 1
Cl5 Cl 0.2344(2) 0.5207(3) 0.19095(17) 0.1225(13) Uani 0.628(5) 1 d D . . B 1
Cl6 Cl 0.2034(3) 0.6642(3) 0.2957(3) 0.175(2) Uani 0.628(5) 1 d D U . B 1
C65A C 0.174(2) 0.563(4) 0.310(2) 0.391(8) Uiso 0.372(5) 1 d D U . B 2
H65C H 0.164679 0.503244 0.305828 0.469 Uiso 0.372(5) 1 calc R . . B 2
H65D H 0.123999 0.592457 0.358159 0.469 Uiso 0.372(5) 1 calc R . . B 2
Cl5A Cl 0.1612(15) 0.6456(16) 0.2269(13) 0.391(8) Uiso 0.372(5) 1 d D U . B 2
Cl6A Cl 0.2990(15) 0.5383(14) 0.3073(11) 0.391(8) Uiso 0.372(5) 1 d D U . B 2
F1 F 0.9106(2) 0.4613(3) 0.5259(2) 0.1278(15) Uani 1 1 d . . . . .
F2 F 0.9379(3) 0.5896(2) 0.4531(2) 0.1300(15) Uani 1 1 d . . . . .
F3 F 0.94741(15) 0.55851(17) 0.57616(16) 0.0704(7) Uani 1 1 d . . . . .
P1 P 1.000000 0.500000 0.500000 0.0509(3) Uani 1 2 d S T P . .
F4 F 0.4546(3) 0.1119(2) 1.0095(2) 0.1211(14) Uani 1 1 d . . . . .
F5 F 0.60136(19) -0.0096(2) 1.01545(17) 0.0852(8) Uani 1 1 d . . . . .
F6 F 0.5444(3) 0.0221(3) 0.90901(18) 0.1172(12) Uani 1 1 d . . . . .
P2 P 0.500000 0.000000 1.000000 0.0597(4) Uani 1 2 d S T P . .

loop_
_atom_site_aniso_label
_atom_site_aniso_U_11
_atom_site_aniso_U_22
_atom_site_aniso_U_33
_atom_site_aniso_U_23
_atom_site_aniso_U_13
_atom_site_aniso_U_12
C1 0.0205(10) 0.0166(10) 0.0164(9) -0.0009(8) -0.0053(8) -0.0073(8)
C2 0.0179(10) 0.0212(10) 0.0203(10) -0.0001(8) -0.0061(8) -0.0088(8)
C3 0.0210(11) 0.0226(11) 0.0316(12) 0.0067(9) -0.0105(9) -0.0088(9)
C4 0.0243(11) 0.0198(10) 0.0210(11) -0.0016(8) -0.0015(9) -0.0069(9)
C5 0.0194(10) 0.0180(10) 0.0187(10) 0.0005(8) -0.0065(8) -0.0084(8)
C6 0.0167(9) 0.0194(10) 0.0176(10) -0.0025(8) -0.0056(8) -0.0074(8)
C7 0.0236(11) 0.0173(10) 0.0262(11) 0.0019(8) -0.0138(9) -0.0098(8)
C12 0.0306(12) 0.0204(11) 0.0315(12) -0.0026(9) -0.0146(10) -0.0091(9)
C11 0.0359(14) 0.0214(12) 0.0421(15) -0.0071(10) -0.0189(12) -0.0027(10)
C10 0.0450(16) 0.0179(11) 0.0456(15) 0.0014(10) -0.0289(13) -0.0058(11)
C9 0.0395(14) 0.0225(11) 0.0309(13) 0.0058(10) -0.0192(11) -0.0133(10)
C8 0.0264(11) 0.0196(10) 0.0284(11) 0.0031(9) -0.0137(9) -0.0121(9)
C16 0.0385(14) 0.0256(12) 0.0303(13) -0.0081(10) -0.0127(11) -0.0068(11)
C18 0.0436(18) 0.071(2) 0.0421(18) -0.0021(17) -0.0067(14) -0.0172(17)
C17 0.115(3) 0.048(2) 0.0452(19) -0.0068(15) -0.035(2) -0.039(2)
C13 0.0261(12) 0.0278(12) 0.0246(11) 0.0025(9) -0.0100(9) -0.0115(10)
C14 0.0356(14) 0.0389(15) 0.0287(13) -0.0047(11) -0.0128(11) -0.0100(12)
C15 0.0352(15) 0.063(2) 0.0428(17) -0.0049(15) -0.0046(13) -0.0280(15)
C19 0.0189(10) 0.0264(11) 0.0294(12) 0.0051(9) -0.0111(9) -0.0111(9)
C24 0.0266(12) 0.0440(15) 0.0289(13) 0.0046(11) -0.0132(10) -0.0160(11)
C23 0.0323(14) 0.062(2) 0.0385(15) 0.0035(14) -0.0215(12) -0.0181(14)
C22 0.0248(13) 0.0551(19) 0.0505(17) 0.0087(14) -0.0196(12) -0.0154(13)
C21 0.0211(12) 0.0390(15) 0.0475(16) -0.0032(12) -0.0097(11) -0.0089(11)
C20 0.0215(11) 0.0285(12) 0.0396(14) -0.0022(11) -0.0092(10) -0.0094(10)
C28 0.0321(14) 0.074(2) 0.0270(13) -0.0068(14) -0.0113(11) -0.0204(14)
C29 0.062(3) 0.084(3) 0.059(2) -0.031(2) -0.0014(19) -0.020(2)
C30 0.051(2) 0.135(4) 0.0318(17) 0.005(2) -0.0156(16) -0.035(2)
C25 0.0214(12) 0.0499(17) 0.0519(17) -0.0242(14) -0.0072(12) -0.0081(12)
C26 0.0501(19) 0.072(2) 0.0406(17) -0.0150(16) -0.0116(15) -0.0219(18)
C27 0.052(2) 0.057(2) 0.091(3) -0.036(2) -0.009(2) -0.0208(18)
C43 0.0247(11) 0.0153(10) 0.0200(10) 0.0014(8) -0.0028(8) -0.0051(8)
C44 0.0250(12) 0.0244(12) 0.0284(12) 0.0042(9) -0.0067(10) -0.0051(9)
C45 0.0335(14) 0.0268(13) 0.0422(16) 0.0084(11) -0.0104(12) -0.0027(11)
C46 0.0472(17) 0.0180(12) 0.0456(17) 0.0038(11) -0.0091(13) -0.0033(11)
C47 0.0470(16) 0.0203(12) 0.0384(15) -0.0035(10) -0.0055(12) -0.0128(11)
C48 0.0309(13) 0.0214(11) 0.0258(12) -0.0027(9) -0.0025(10) -0.0093(10)
C52 0.0313(13) 0.0330(14) 0.0445(16) 0.0088(12) -0.0193(12) -0.0119(11)
C53 0.0354(16) 0.054(2) 0.073(2) 0.0114(18) -0.0192(16) -0.0188(15)
C54 0.067(2) 0.064(2) 0.0501(19) 0.0099(17) -0.0325(18) -0.0342(19)
C49 0.0401(15) 0.0278(13) 0.0405(15) -0.0078(11) -0.0144(12) -0.0144(11)
C50 0.067(2) 0.073(3) 0.0422(18) -0.0053(17) -0.0217(17) -0.033(2)
C51 0.0404(17) 0.0473(18) 0.059(2) -0.0157(15) -0.0066(15) -0.0205(14)
C31 0.0191(10) 0.0199(10) 0.0178(10) -0.0031(8) -0.0032(8) -0.0037(8)
C32 0.0218(11) 0.0226(11) 0.0191(10) 0.0006(8) -0.0053(8) -0.0058(9)
C33 0.0207(11) 0.0326(13) 0.0303(13) -0.0057(10) -0.0008(10) -0.0047(10)
C34 0.0292(13) 0.0323(14) 0.0366(14) -0.0149(11) 0.0020(11) -0.0034(11)
C35 0.0347(14) 0.0319(13) 0.0332(14) -0.0155(11) -0.0025(11) -0.0103(11)
C36 0.0273(12) 0.0264(12) 0.0246(11) -0.0069(9) -0.0053(9) -0.0084(10)
C37 0.0202(11) 0.0279(12) 0.0230(11) -0.0013(9) -0.0054(9) -0.0087(9)
C38 0.0353(14) 0.0345(14) 0.0318(13) 0.0060(11) -0.0106(11) -0.0173(11)
C39 0.0286(13) 0.0450(16) 0.0400(15) 0.0045(12) -0.0171(12) -0.0157(12)
C40 0.0272(13) 0.0391(15) 0.0422(15) -0.0203(12) -0.0061(11) -0.0115(11)
C42 0.0431(16) 0.0442(17) 0.0464(17) -0.0140(13) -0.0118(13) -0.0219(14)
C41 0.053(2) 0.0395(17) 0.097(3) -0.0107(18) -0.047(2) -0.0102(15)
C55 0.0337(13) 0.0341(13) 0.0303(12) 0.0150(10) -0.0198(11) -0.0219(11)
C56 0.0346(14) 0.0522(17) 0.0193(11) 0.0050(11) -0.0107(10) -0.0255(13)
C57 0.0537(19) 0.065(2) 0.0310(14) -0.0097(14) -0.0143(13) -0.0312(17)
C58 0.0576(19) 0.0471(17) 0.0422(16) 0.0031(13) -0.0281(14) -0.0319(15)
C59 0.0373(14) 0.0350(13) 0.0342(13) 0.0117(11) -0.0212(11) -0.0253(12)
C60 0.0227(11) 0.0395(14) 0.0291(12) 0.0118(11) -0.0125(10) -0.0164(11)
C61 0.0245(13) 0.0463(17) 0.0451(16) 0.0116(13) -0.0176(12) -0.0096(12)
C62 0.0340(14) 0.0379(15) 0.0472(16) 0.0170(12) -0.0271(13) -0.0172(12)
Ir1 0.01772(4) 0.01766(4) 0.01748(4) 0.00155(3) -0.00738(3) -0.00784(3)
N1 0.0195(9) 0.0181(9) 0.0205(9) 0.0004(7) -0.0086(7) -0.0082(7)
N2 0.0215(9) 0.0219(9) 0.0250(9) 0.0018(7) -0.0111(8) -0.0101(8)
N3 0.0186(9) 0.0205(9) 0.0232(9) 0.0015(7) -0.0088(7) -0.0073(7)
N6 0.0192(9) 0.0169(8) 0.0183(8) -0.0004(7) -0.0049(7) -0.0064(7)
N5 0.0200(9) 0.0192(9) 0.0178(8) -0.0002(7) -0.0050(7) -0.0069(7)
N4 0.0170(8) 0.0179(8) 0.0164(8) -0.0013(7) -0.0054(7) -0.0053(7)
O1 0.0186(8) 0.0194(8) 0.0443(11) -0.0043(7) -0.0001(7) -0.0046(6)
C63 0.066(2) 0.076(3) 0.049(2) -0.0181(19) -0.0046(18) -0.031(2)
Cl1 0.0714(6) 0.0423(5) 0.0585(5) -0.0046(4) 0.0159(5) -0.0080(4)
Cl2 0.0673(6) 0.1007(8) 0.0447(5) -0.0097(5) -0.0039(4) -0.0432(6)
C64 0.103(7) 0.124(8) 0.093(6) -0.024(5) -0.039(5) -0.037(6)
Cl3 0.137(2) 0.135(2) 0.0752(14) -0.0269(13) -0.0434(14) -0.0526(17)
Cl4 0.270(5) 0.111(2) 0.140(3) -0.0511(19) -0.155(3) 0.032(2)
C64A 0.128(11) 0.187(11) 0.167(9) -0.007(8) -0.066(7) -0.007(8)
Cl3A 0.300(10) 0.329(11) 0.290(9) -0.079(8) -0.114(8) -0.077(7)
Cl4A 0.124(6) 0.293(12) 0.185(7) -0.032(7) -0.051(5) 0.001(6)
C65 0.110(8) 0.116(8) 0.129(9) 0.012(7) -0.047(7) -0.061(7)
Cl5 0.123(2) 0.162(3) 0.103(2) -0.0002(18) -0.0473(17) -0.066(2)
Cl6 0.152(3) 0.132(3) 0.225(5) 0.008(3) -0.034(3) -0.069(3)
F1 0.091(2) 0.181(4) 0.152(3) -0.099(3) 0.024(2) -0.096(2)
F2 0.148(3) 0.0698(19) 0.141(3) -0.046(2) -0.078(3) 0.0380(19)
F3 0.0403(11) 0.0663(14) 0.1084(19) -0.0541(14) -0.0121(11) -0.0076(10)
P1 0.0246(5) 0.0358(6) 0.0953(10) -0.0341(6) -0.0141(6) -0.0025(4)
F4 0.142(3) 0.0563(16) 0.179(3) -0.0341(19) -0.118(3) 0.0231(17)
F5 0.0640(15) 0.0907(19) 0.099(2) -0.0250(15) -0.0503(15) 0.0043(13)
F6 0.098(2) 0.187(4) 0.0654(18) -0.014(2) -0.0305(17) -0.045(2)
P2 0.0558(8) 0.0495(7) 0.0619(8) -0.0163(6) -0.0382(7) 0.0155(6)

loop_
_atom_type_symbol
_atom_type_description
_atom_type_scat_dispersion_real
_atom_type_scat_dispersion_imag
_atom_type_scat_source
C C 0.0033 0.0016 'International Tables Vol C Tables 4.2.6.8 and 6.1.1.4'
H H 0.0000 0.0000 'International Tables Vol C Tables 4.2.6.8 and 6.1.1.4'
Cl Cl 0.1484 0.1585 'International Tables Vol C Tables 4.2.6.8 and 6.1.1.4'
F F 0.0171 0.0103 'International Tables Vol C Tables 4.2.6.8 and 6.1.1.4'
Ir Ir -1.4442 7.9887 'International Tables Vol C Tables 4.2.6.8 and 6.1.1.4'
N N 0.0061 0.0033 'International Tables Vol C Tables 4.2.6.8 and 6.1.1.4'
O O 0.0106 0.0060 'International Tables Vol C Tables 4.2.6.8 and 6.1.1.4'
P P 0.1023 0.0942 'International Tables Vol C Tables 4.2.6.8 and 6.1.1.4'

loop_
_geom_angle_atom_site_label_1
_geom_angle_atom_site_label_2
_geom_angle_atom_site_label_3
_geom_angle
_geom_angle_site_symmetry_1
_geom_angle_site_symmetry_3
C2 C1 Ir1 130.89(16) . .
N1 C1 C2 100.33(18) . .
N1 C1 Ir1 128.73(15) . .
C1 C2 C3 134.0(2) . .
N3 C2 C1 107.97(19) . .
N3 C2 C3 117.77(19) . .
C2 C3 H3A 108.2 . .
C2 C3 H3B 108.2 . .
H3A C3 H3B 107.3 . .
O1 C3 C2 116.5(2) . .
O1 C3 H3A 108.2 . .
O1 C3 H3B 108.2 . .
H4A C4 H4B 107.8 . .
C5 C4 H4A 109.0 . .
C5 C4 H4B 109.0 . .
O1 C4 H4A 109.0 . .
O1 C4 H4B 109.0 . .
O1 C4 C5 112.76(19) . .
C6 C5 C4 126.6(2) . .
N6 C5 C4 124.95(19) . .
N6 C5 C6 108.28(19) . .
C5 C6 Ir1 120.21(15) . .
N4 C6 C5 101.18(18) . .
N4 C6 Ir1 136.71(16) . .
C12 C7 C8 124.0(2) . .
C12 C7 N1 118.2(2) . .
C8 C7 N1 117.8(2) . .
C7 C12 C11 116.8(2) . .
C7 C12 C16 123.7(2) . .
C11 C12 C16 119.5(2) . .
C12 C11 H11 119.5 . .
C10 C11 C12 121.0(2) . .
C10 C11 H11 119.5 . .
C11 C10 H10 119.8 . .
C9 C10 C11 120.5(2) . .
C9 C10 H10 119.8 . .
C10 C9 H9 119.3 . .
C10 C9 C8 121.4(2) . .
C8 C9 H9 119.3 . .
C7 C8 C13 123.8(2) . .
C9 C8 C7 116.3(2) . .
C9 C8 C13 119.8(2) . .
C12 C16 H16 108.1 . .
C12 C16 C18 110.8(2) . .
C12 C16 C17 110.1(2) . .
C18 C16 H16 108.1 . .
C17 C16 H16 108.1 . .
C17 C16 C18 111.6(3) . .
C16 C18 H18A 109.5 . .
C16 C18 H18B 109.5 . .
C16 C18 H18C 109.5 . .
H18A C18 H18B 109.5 . .
H18A C18 H18C 109.5 . .
H18B C18 H18C 109.5 . .
C16 C17 H17A 109.5 . .
C16 C17 H17B 109.5 . .
C16 C17 H17C 109.5 . .
H17A C17 H17B 109.5 . .
H17A C17 H17C 109.5 . .
H17B C17 H17C 109.5 . .
C8 C13 H13 108.0 . .
C8 C13 C14 112.7(2) . .
C8 C13 C15 110.3(2) . .
C14 C13 H13 108.0 . .
C15 C13 H13 108.0 . .
C15 C13 C14 109.6(2) . .
C13 C14 H14A 109.5 . .
C13 C14 H14B 109.5 . .
C13 C14 H14C 109.5 . .
H14A C14 H14B 109.5 . .
H14A C14 H14C 109.5 . .
H14B C14 H14C 109.5 . .
C13 C15 H15A 109.5 . .
C13 C15 H15B 109.5 . .
C13 C15 H15C 109.5 . .
H15A C15 H15B 109.5 . .
H15A C15 H15C 109.5 . .
H15B C15 H15C 109.5 . .
C24 C19 C20 124.3(2) . .
C24 C19 N3 117.6(2) . .
C20 C19 N3 118.2(2) . .
C19 C24 C23 116.0(3) . .
C19 C24 C28 123.6(2) . .
C23 C24 C28 120.4(2) . .
C24 C23 H23 119.2 . .
C22 C23 C24 121.6(3) . .
C22 C23 H23 119.2 . .
C23 C22 H22 119.6 . .
C23 C22 C21 120.7(3) . .
C21 C22 H22 119.6 . .
C22 C21 H21 119.5 . .
C22 C21 C20 121.0(3) . .
C20 C21 H21 119.5 . .
C19 C20 C21 116.4(2) . .
C19 C20 C25 124.0(2) . .
C21 C20 C25 119.6(2) . .
C24 C28 H28 107.7 . .
C24 C28 C30 111.5(3) . .
C29 C28 C24 110.9(3) . .
C29 C28 H28 107.7 . .
C29 C28 C30 111.0(3) . .
C30 C28 H28 107.7 . .
C28 C29 H29A 109.5 . .
C28 C29 H29B 109.5 . .
C28 C29 H29C 109.5 . .
H29A C29 H29B 109.5 . .
H29A C29 H29C 109.5 . .
H29B C29 H29C 109.5 . .
C28 C30 H30A 109.5 . .
C28 C30 H30B 109.5 . .
C28 C30 H30C 109.5 . .
H30A C30 H30B 109.5 . .
H30A C30 H30C 109.5 . .
H30B C30 H30C 109.5 . .
C20 C25 H25 108.3 . .
C20 C25 C26 111.0(2) . .
C20 C25 C27 109.9(3) . .
C26 C25 H25 108.3 . .
C27 C25 H25 108.3 . .
C27 C25 C26 111.0(3) . .
C25 C26 H26A 109.5 . .
C25 C26 H26B 109.5 . .
C25 C26 H26C 109.5 . .
H26A C26 H26B 109.5 . .
H26A C26 H26C 109.5 . .
H26B C26 H26C 109.5 . .
C25 C27 H27A 109.5 . .
C25 C27 H27B 109.5 . .
C25 C27 H27C 109.5 . .
H27A C27 H27B 109.5 . .
H27A C27 H27C 109.5 . .
H27B C27 H27C 109.5 . .
C44 C43 N6 118.8(2) . .
C48 C43 C44 124.3(2) . .
C48 C43 N6 116.9(2) . .
C43 C44 C52 123.6(2) . .
C45 C44 C43 116.0(3) . .
C45 C44 C52 120.4(2) . .
C44 C45 H45 119.3 . .
C46 C45 C44 121.4(3) . .
C46 C45 H45 119.3 . .
C45 C46 H46 119.6 . .
C45 C46 C47 120.9(3) . .
C47 C46 H46 119.6 . .
C46 C47 H47 119.4 . .
C46 C47 C48 121.1(3) . .
C48 C47 H47 119.4 . .
C43 C48 C47 116.4(2) . .
C43 C48 C49 123.1(2) . .
C47 C48 C49 120.5(2) . .
C44 C52 H52 107.7 . .
C44 C52 C53 111.4(3) . .
C44 C52 C54 111.2(2) . .
C53 C52 H52 107.7 . .
C54 C52 H52 107.7 . .
C54 C52 C53 111.0(3) . .
C52 C53 H53A 109.5 . .
C52 C53 H53B 109.5 . .
C52 C53 H53C 109.5 . .
H53A C53 H53B 109.5 . .
H53A C53 H53C 109.5 . .
H53B C53 H53C 109.5 . .
C52 C54 H54A 109.5 . .
C52 C54 H54B 109.5 . .
C52 C54 H54C 109.5 . .
H54A C54 H54B 109.5 . .
H54A C54 H54C 109.5 . .
H54B C54 H54C 109.5 . .
C48 C49 H49 107.8 . .
C48 C49 C50 111.6(3) . .
C48 C49 C51 111.0(2) . .
C50 C49 H49 107.8 . .
C51 C49 H49 107.8 . .
C51 C49 C50 110.8(3) . .
C49 C50 H50A 109.5 . .
C49 C50 H50B 109.5 . .
C49 C50 H50C 109.5 . .
H50A C50 H50B 109.5 . .
H50A C50 H50C 109.5 . .
H50B C50 H50C 109.5 . .
C49 C51 H51A 109.5 . .
C49 C51 H51B 109.5 . .
C49 C51 H51C 109.5 . .
H51A C51 H51B 109.5 . .
H51A C51 H51C 109.5 . .
H51B C51 H51C 109.5 . .
C32 C31 N4 118.8(2) . .
C36 C31 C32 123.7(2) . .
C36 C31 N4 117.5(2) . .
C31 C32 C37 122.9(2) . .
C33 C32 C31 116.7(2) . .
C33 C32 C37 120.3(2) . .
C32 C33 H33 119.6 . .
C34 C33 C32 120.7(2) . .
C34 C33 H33 119.6 . .
C33 C34 H34 119.5 . .
C35 C34 C33 121.0(2) . .
C35 C34 H34 119.5 . .
C34 C35 H35 119.6 . .
C34 C35 C36 120.9(2) . .
C36 C35 H35 119.6 . .
C31 C36 C35 116.9(2) . .
C31 C36 C40 121.7(2) . .
C35 C36 C40 121.3(2) . .
C32 C37 H37 108.1 . .
C32 C37 C38 108.7(2) . .
C32 C37 C39 113.9(2) . .
C38 C37 H37 108.1 . .
C39 C37 H37 108.1 . .
C39 C37 C38 109.8(2) . .
C37 C38 H38A 109.5 . .
C37 C38 H38B 109.5 . .
C37 C38 H38C 109.5 . .
H38A C38 H38B 109.5 . .
H38A C38 H38C 109.5 . .
H38B C38 H38C 109.5 . .
C37 C39 H39A 109.5 . .
C37 C39 H39B 109.5 . .
C37 C39 H39C 109.5 . .
H39A C39 H39B 109.5 . .
H39A C39 H39C 109.5 . .
H39B C39 H39C 109.5 . .
C36 C40 H40 108.0 . .
C36 C40 C42 113.2(2) . .
C42 C40 H40 108.0 . .
C41 C40 C36 109.7(3) . .
C41 C40 H40 108.0 . .
C41 C40 C42 109.8(2) . .
C40 C42 H42A 109.5 . .
C40 C42 H42B 109.5 . .
C40 C42 H42C 109.5 . .
H42A C42 H42B 109.5 . .
H42A C42 H42C 109.5 . .
H42B C42 H42C 109.5 . .
C40 C41 H41A 109.5 . .
C40 C41 H41B 109.5 . .
C40 C41 H41C 109.5 . .
H41A C41 H41B 109.5 . .
H41A C41 H41C 109.5 . .
H41B C41 H41C 109.5 . .
C56 C55 H55 113.9 . .
C56 C55 C62 124.2(2) . .
C56 C55 Ir1 69.19(14) . .
C62 C55 H55 113.9 . .
C62 C55 Ir1 113.85(16) . .
Ir1 C55 H55 113.9 . .
C55 C56 H56 113.6 . .
C55 C56 C57 125.0(3) . .
C55 C56 Ir1 73.98(14) . .
C57 C56 H56 113.6 . .
C57 C56 Ir1 110.10(19) . .
Ir1 C56 H56 113.6 . .
C56 C57 H57A 109.0 . .
C56 C57 H57B 109.0 . .
C56 C57 C58 112.9(2) . .
H57A C57 H57B 107.8 . .
C58 C57 H57A 109.0 . .
C58 C57 H57B 109.0 . .
C57 C58 H58A 109.3 . .
C57 C58 H58B 109.3 . .
H58A C58 H58B 108.0 . .
C59 C58 C57 111.6(2) . .
C59 C58 H58A 109.3 . .
C59 C58 H58B 109.3 . .
C58 C59 H59 114.0 . .
C58 C59 Ir1 113.76(18) . .
C60 C59 C58 123.4(2) . .
C60 C59 H59 114.0 . .
C60 C59 Ir1 70.26(14) . .
Ir1 C59 H59 114.0 . .
C59 C60 H60 113.4 . .
C59 C60 C61 124.9(2) . .
C59 C60 Ir1 72.23(14) . .
C61 C60 H60 113.4 . .
C61 C60 Ir1 112.79(17) . .
Ir1 C60 H60 113.4 . .
C60 C61 H61A 109.0 . .
C60 C61 H61B 109.0 . .
C60 C61 C62 112.9(2) . .
H61A C61 H61B 107.8 . .
C62 C61 H61A 109.0 . .
C62 C61 H61B 109.0 . .
C55 C62 C61 111.9(2) . .
C55 C62 H62A 109.2 . .
C55 C62 H62B 109.2 . .
C61 C62 H62A 109.2 . .
C61 C62 H62B 109.2 . .
H62A C62 H62B 107.9 . .
C1 Ir1 C55 98.27(8) . .
C1 Ir1 C56 91.90(9) . .
C1 Ir1 C59 159.12(10) . .
C1 Ir1 C60 163.36(10) . .
C6 Ir1 C1 92.74(8) . .
C6 Ir1 C55 168.04(9) . .
C6 Ir1 C56 147.91(10) . .
C6 Ir1 C59 84.29(9) . .
C6 Ir1 C60 89.29(9) . .
C56 Ir1 C55 36.82(11) . .
C56 Ir1 C59 80.23(10) . .
C59 Ir1 C55 87.03(9) . .
C60 Ir1 C55 78.83(9) . .
C60 Ir1 C56 95.13(10) . .
C60 Ir1 C59 37.51(11) . .
C1 N1 C7 130.69(18) . .
N2 N1 C1 115.78(18) . .
N2 N1 C7 113.51(17) . .
N3 N2 N1 103.30(17) . .
C2 N3 C19 129.83(19) . .
N2 N3 C2 112.60(18) . .
N2 N3 C19 117.52(18) . .
C5 N6 C43 127.71(18) . .
N5 N6 C5 112.41(18) . .
N5 N6 C43 119.46(18) . .
N6 N5 N4 103.15(16) . .
C6 N4 C31 129.10(18) . .
N5 N4 C6 114.97(17) . .
N5 N4 C31 115.87(17) . .
C3 O1 C4 116.69(17) . .
H63A C63 H63B 107.9 . .
Cl1 C63 H63A 109.2 . .
Cl1 C63 H63B 109.2 . .
Cl1 C63 Cl2 112.1(2) . .
Cl2 C63 H63A 109.2 . .
Cl2 C63 H63B 109.2 . .
H64A C64 H64B 108.4 . .
Cl3 C64 H64A 110.1 . .
Cl3 C64 H64B 110.1 . .
Cl3 C64 Cl4 108.1(3) . .
Cl4 C64 H64A 110.1 . .
Cl4 C64 H64B 110.1 . .
H64C C64A H64D 110.1 . .
Cl3A C64A H64C 112.6 . .
Cl3A C64A H64D 112.6 . .
Cl3A C64A Cl4A 95.5(8) . .
Cl4A C64A H64C 112.6 . .
Cl4A C64A H64D 112.6 . .
H65A C65 H65B 107.0 . .
Cl5 C65 H65A 107.5 . .
Cl5 C65 H65B 107.5 . .
Cl5 C65 Cl6 119.1(5) . .
Cl6 C65 H65A 107.5 . .
Cl6 C65 H65B 107.5 . .
H65C C65A H65D 109.1 . .
Cl5A C65A H65C 111.2 . .
Cl5A C65A H65D 111.2 . .
Cl5A C65A Cl6A 102.7(12) . .
Cl6A C65A H65C 111.2 . .
Cl6A C65A H65D 111.2 . .
F1 P1 F1 180.0 2_766 .
F1 P1 F2 88.9(2) . .
F1 P1 F2 88.9(2) 2_766 2_766
F1 P1 F2 91.1(2) 2_766 .
F1 P1 F2 91.1(2) . 2_766
F1 P1 F3 89.69(14) 2_766 2_766
F1 P1 F3 90.31(14) . 2_766
F1 P1 F3 90.31(14) 2_766 .
F1 P1 F3 89.69(14) . .
F2 P1 F2 180.0 . 2_766
F2 P1 F3 90.09(15) 2_766 2_766
F2 P1 F3 90.09(15) . .
F2 P1 F3 89.91(15) 2_766 .
F2 P1 F3 89.91(15) . 2_766
F3 P1 F3 180.0 2_766 .
F4 P2 F4 180.0 . 2_657
F4 P2 F5 89.86(16) . 2_657
F4 P2 F5 89.87(16) 2_657 .
F4 P2 F5 90.14(16) . .
F4 P2 F5 90.13(16) 2_657 2_657
F4 P2 F6 89.9(2) 2_657 2_657
F4 P2 F6 90.1(2) . 2_657
F4 P2 F6 90.1(2) 2_657 .
F4 P2 F6 89.9(2) . .
F5 P2 F5 180.0(2) 2_657 .
F6 P2 F5 87.80(16) 2_657 .
F6 P2 F5 92.20(16) 2_657 2_657
F6 P2 F5 87.80(16) . 2_657
F6 P2 F5 92.20(16) . .
F6 P2 F6 180.00(12) 2_657 .

loop_
_geom_bond_atom_site_label_1
_geom_bond_atom_site_label_2
_geom_bond_distance
_geom_bond_site_symmetry_2
C1 C2 1.404(3) .
C1 Ir1 2.102(2) .
C1 N1 1.393(3) .
C2 C3 1.503(3) .
C2 N3 1.369(3) .
C3 H3A 0.9900 .
C3 H3B 0.9900 .
C3 O1 1.420(3) .
C4 H4A 0.9900 .
C4 H4B 0.9900 .
C4 C5 1.488(3) .
C4 O1 1.439(3) .
C5 C6 1.394(3) .
C5 N6 1.361(3) .
C6 Ir1 2.055(2) .
C6 N4 1.381(3) .
C7 C12 1.395(3) .
C7 C8 1.402(3) .
C7 N1 1.454(3) .
C12 C11 1.396(3) .
C12 C16 1.519(4) .
C11 H11 0.9500 .
C11 C10 1.382(4) .
C10 H10 0.9500 .
C10 C9 1.381(4) .
C9 H9 0.9500 .
C9 C8 1.396(3) .
C8 C13 1.512(3) .
C16 H16 1.0000 .
C16 C18 1.525(4) .
C16 C17 1.523(4) .
C18 H18A 0.9800 .
C18 H18B 0.9800 .
C18 H18C 0.9800 .
C17 H17A 0.9800 .
C17 H17B 0.9800 .
C17 H17C 0.9800 .
C13 H13 1.0000 .
C13 C14 1.532(3) .
C13 C15 1.528(4) .
C14 H14A 0.9800 .
C14 H14B 0.9800 .
C14 H14C 0.9800 .
C15 H15A 0.9800 .
C15 H15B 0.9800 .
C15 H15C 0.9800 .
C19 C24 1.395(4) .
C19 C20 1.396(4) .
C19 N3 1.459(3) .
C24 C23 1.397(4) .
C24 C28 1.521(4) .
C23 H23 0.9500 .
C23 C22 1.371(5) .
C22 H22 0.9500 .
C22 C21 1.376(4) .
C21 H21 0.9500 .
C21 C20 1.397(4) .
C20 C25 1.517(4) .
C28 H28 1.0000 .
C28 C29 1.511(6) .
C28 C30 1.530(5) .
C29 H29A 0.9800 .
C29 H29B 0.9800 .
C29 H29C 0.9800 .
C30 H30A 0.9800 .
C30 H30B 0.9800 .
C30 H30C 0.9800 .
C25 H25 1.0000 .
C25 C26 1.534(5) .
C25 C27 1.527(5) .
C26 H26A 0.9800 .
C26 H26B 0.9800 .
C26 H26C 0.9800 .
C27 H27A 0.9800 .
C27 H27B 0.9800 .
C27 H27C 0.9800 .
C43 C44 1.399(3) .
C43 C48 1.393(4) .
C43 N6 1.454(3) .
C44 C45 1.398(4) .
C44 C52 1.518(4) .
C45 H45 0.9500 .
C45 C46 1.371(5) .
C46 H46 0.9500 .
C46 C47 1.373(4) .
C47 H47 0.9500 .
C47 C48 1.397(4) .
C48 C49 1.515(4) .
C52 H52 1.0000 .
C52 C53 1.530(4) .
C52 C54 1.529(4) .
C53 H53A 0.9800 .
C53 H53B 0.9800 .
C53 H53C 0.9800 .
C54 H54A 0.9800 .
C54 H54B 0.9800 .
C54 H54C 0.9800 .
C49 H49 1.0000 .
C49 C50 1.535(4) .
C49 C51 1.531(4) .
C50 H50A 0.9800 .
C50 H50B 0.9800 .
C50 H50C 0.9800 .
C51 H51A 0.9800 .
C51 H51B 0.9800 .
C51 H51C 0.9800 .
C31 C32 1.400(3) .
C31 C36 1.391(3) .
C31 N4 1.455(3) .
C32 C33 1.399(3) .
C32 C37 1.517(3) .
C33 H33 0.9500 .
C33 C34 1.379(4) .
C34 H34 0.9500 .
C34 C35 1.376(4) .
C35 H35 0.9500 .
C35 C36 1.396(3) .
C36 C40 1.525(4) .
C37 H37 1.0000 .
C37 C38 1.536(3) .
C37 C39 1.528(3) .
C38 H38A 0.9800 .
C38 H38B 0.9800 .
C38 H38C 0.9800 .
C39 H39A 0.9800 .
C39 H39B 0.9800 .
C39 H39C 0.9800 .
C40 H40 1.0000 .
C40 C42 1.525(4) .
C40 C41 1.521(5) .
C42 H42A 0.9800 .
C42 H42B 0.9800 .
C42 H42C 0.9800 .
C41 H41A 0.9800 .
C41 H41B 0.9800 .
C41 H41C 0.9800 .
C55 H55 1.0000 .
C55 C56 1.386(4) .
C55 C62 1.517(4) .
C55 Ir1 2.223(2) .
C56 H56 1.0000 .
C56 C57 1.511(4) .
C56 Ir1 2.162(2) .
C57 H57A 0.9900 .
C57 H57B 0.9900 .
C57 C58 1.538(4) .
C58 H58A 0.9900 .
C58 H58B 0.9900 .
C58 C59 1.518(4) .
C59 H59 1.0000 .
C59 C60 1.392(4) .
C59 Ir1 2.177(2) .
C60 H60 1.0000 .
C60 C61 1.510(4) .
C60 Ir1 2.152(2) .
C61 H61A 0.9900 .
C61 H61B 0.9900 .
C61 C62 1.525(4) .
C62 H62A 0.9900 .
C62 H62B 0.9900 .
N1 N2 1.335(3) .
N2 N3 1.314(3) .
N6 N5 1.318(3) .
N5 N4 1.349(3) .
C63 H63A 0.9900 .
C63 H63B 0.9900 .
C63 Cl1 1.743(4) .
C63 Cl2 1.744(4) .
C64 H64A 0.9900 .
C64 H64B 0.9900 .
C64 Cl3 1.730(5) .
C64 Cl4 1.732(5) .
C64A H64C 0.9900 .
C64A H64D 0.9900 .
C64A Cl3A 1.739(6) .
C64A Cl4A 1.747(6) .
Cl3A Cl5A 2.22(3) 2_666
C65 H65A 0.9900 .
C65 H65B 0.9900 .
C65 Cl5 1.737(5) .
C65 Cl6 1.748(5) .
C65A H65C 0.9900 .
C65A H65D 0.9900 .
C65A Cl5A 1.738(6) .
C65A Cl6A 1.745(6) .
F1 P1 1.559(3) .
F2 P1 1.561(3) .
F3 P1 1.597(2) .
F4 P2 1.566(3) .
F5 P2 1.589(2) .
F6 P2 1.569(3) .

loop_
_geom_torsion_atom_site_label_1
_geom_torsion_atom_site_label_2
_geom_torsion_atom_site_label_3
_geom_torsion_atom_site_label_4
_geom_torsion
_geom_torsion_site_symmetry_4
C1 C2 C3 O1 -69.9(3) .
C1 C2 N3 C19 -177.9(2) .
C1 C2 N3 N2 -0.7(3) .
C1 N1 N2 N3 -1.4(2) .
C2 C1 N1 C7 179.2(2) .
C2 C1 N1 N2 1.0(2) .
C2 C3 O1 C4 73.6(3) .
C3 C2 N3 C19 -2.6(4) .
C3 C2 N3 N2 174.6(2) .
C4 C5 C6 Ir1 -17.2(3) .
C4 C5 C6 N4 176.0(2) .
C4 C5 N6 C43 11.2(4) .
C4 C5 N6 N5 -176.4(2) .
C5 C4 O1 C3 34.7(3) .
C5 C6 N4 C31 -177.3(2) .
C5 C6 N4 N5 -0.1(2) .
C5 N6 N5 N4 0.7(2) .
C6 C5 N6 C43 -173.2(2) .
C6 C5 N6 N5 -0.8(2) .
C7 C12 C11 C10 1.3(4) .
C7 C12 C16 C18 114.6(3) .
C7 C12 C16 C17 -121.5(3) .
C7 C8 C13 C14 -136.0(2) .
C7 C8 C13 C15 101.1(3) .
C7 N1 N2 N3 -179.89(18) .
C12 C7 C8 C9 0.9(3) .
C12 C7 C8 C13 -177.6(2) .
C12 C7 N1 C1 -75.9(3) .
C12 C7 N1 N2 102.3(2) .
C12 C11 C10 C9 -0.2(4) .
C11 C12 C16 C18 -65.1(3) .
C11 C12 C16 C17 58.8(4) .
C11 C10 C9 C8 -0.6(4) .
C10 C9 C8 C7 0.3(4) .
C10 C9 C8 C13 178.9(2) .
C9 C8 C13 C14 45.5(3) .
C9 C8 C13 C15 -77.4(3) .
C8 C7 C12 C11 -1.7(4) .
C8 C7 C12 C16 178.5(2) .
C8 C7 N1 C1 105.7(3) .
C8 C7 N1 N2 -76.1(2) .
C16 C12 C11 C10 -178.9(2) .
C19 C24 C23 C22 1.2(5) .
C19 C24 C28 C29 101.7(3) .
C19 C24 C28 C30 -134.0(3) .
C19 C20 C25 C26 -122.6(3) .
C19 C20 C25 C27 114.2(3) .
C24 C19 C20 C21 0.3(4) .
C24 C19 C20 C25 179.8(3) .
C24 C19 N3 C2 89.8(3) .
C24 C19 N3 N2 -87.3(3) .
C24 C23 C22 C21 -0.1(5) .
C23 C24 C28 C29 -78.0(4) .
C23 C24 C28 C30 46.3(4) .
C23 C22 C21 C20 -1.0(5) .
C22 C21 C20 C19 0.9(4) .
C22 C21 C20 C25 -178.6(3) .
C21 C20 C25 C26 56.9(4) .
C21 C20 C25 C27 -66.3(4) .
C20 C19 C24 C23 -1.3(4) .
C20 C19 C24 C28 179.1(3) .
C20 C19 N3 C2 -91.3(3) .
C20 C19 N3 N2 91.5(3) .
C28 C24 C23 C22 -179.2(3) .
C43 C44 C45 C46 -0.4(4) .
C43 C44 C52 C53 120.4(3) .
C43 C44 C52 C54 -115.2(3) .
C43 C48 C49 C50 -109.9(3) .
C43 C48 C49 C51 126.0(3) .
C43 N6 N5 N4 173.78(18) .
C44 C43 C48 C47 2.1(4) .
C44 C43 C48 C49 -176.6(2) .
C44 C43 N6 C5 -95.3(3) .
C44 C43 N6 N5 92.7(3) .
C44 C45 C46 C47 0.9(5) .
C45 C44 C52 C53 -60.5(3) .
C45 C44 C52 C54 63.8(4) .
C45 C46 C47 C48 0.0(5) .
C46 C47 C48 C43 -1.5(4) .
C46 C47 C48 C49 177.3(3) .
C47 C48 C49 C50 71.4(3) .
C47 C48 C49 C51 -52.6(3) .
C48 C43 C44 C45 -1.2(4) .
C48 C43 C44 C52 177.8(2) .
C48 C43 N6 C5 85.1(3) .
C48 C43 N6 N5 -86.9(3) .
C52 C44 C45 C46 -179.4(3) .
C31 C32 C33 C34 1.8(4) .
C31 C32 C37 C38 -93.0(3) .
C31 C32 C37 C39 144.2(2) .
C31 C36 C40 C42 -156.2(2) .
C31 C36 C40 C41 80.7(3) .
C32 C31 C36 C35 3.8(4) .
C32 C31 C36 C40 -172.3(2) .
C32 C31 N4 C6 -102.6(3) .
C32 C31 N4 N5 80.3(2) .
C32 C33 C34 C35 1.3(4) .
C33 C32 C37 C38 82.9(3) .
C33 C32 C37 C39 -39.8(3) .
C33 C34 C35 C36 -2.1(5) .
C34 C35 C36 C31 -0.4(4) .
C34 C35 C36 C40 175.7(3) .
C35 C36 C40 C42 27.9(4) .
C35 C36 C40 C41 -95.2(3) .
C36 C31 C32 C33 -4.5(3) .
C36 C31 C32 C37 171.6(2) .
C36 C31 N4 C6 79.3(3) .
C36 C31 N4 N5 -97.9(2) .
C37 C32 C33 C34 -174.4(2) .
C55 C56 C57 C58 46.5(4) .
C56 C55 C62 C61 -92.6(3) .
C56 C57 C58 C59 32.2(4) .
C57 C58 C59 C60 -92.6(3) .
C57 C58 C59 Ir1 -11.4(3) .
C58 C59 C60 C61 0.2(4) .
C58 C59 C60 Ir1 106.0(2) .
C59 C60 C61 C62 48.6(4) .
C60 C61 C62 C55 30.5(4) .
C62 C55 C56 C57 1.7(4) .
C62 C55 C56 Ir1 105.3(2) .
Ir1 C1 C2 C3 7.9(4) .
Ir1 C1 C2 N3 -177.88(16) .
Ir1 C1 N1 C7 -3.1(3) .
Ir1 C1 N1 N2 178.79(15) .
Ir1 C6 N4 C31 19.4(4) .
Ir1 C6 N4 N5 -163.38(17) .
Ir1 C55 C56 C57 -103.6(3) .
Ir1 C55 C62 C61 -12.4(3) .
Ir1 C56 C57 C58 -37.6(3) .
Ir1 C59 C60 C61 -105.8(2) .
Ir1 C60 C61 C62 -35.0(3) .
N1 C1 C2 C3 -174.4(2) .
N1 C1 C2 N3 -0.2(2) .
N1 C7 C12 C11 179.9(2) .
N1 C7 C12 C16 0.2(3) .
N1 C7 C8 C9 179.3(2) .
N1 C7 C8 C13 0.8(3) .
N1 N2 N3 C2 1.3(2) .
N1 N2 N3 C19 178.88(19) .
N3 C2 C3 O1 116.3(2) .
N3 C19 C24 C23 177.5(2) .
N3 C19 C24 C28 -2.2(4) .
N3 C19 C20 C21 -178.5(2) .
N3 C19 C20 C25 1.1(4) .
N6 C5 C6 Ir1 167.30(14) .
N6 C5 C6 N4 0.5(2) .
N6 C43 C44 C45 179.2(2) .
N6 C43 C44 C52 -1.7(4) .
N6 C43 C48 C47 -178.3(2) .
N6 C43 C48 C49 3.0(3) .
N6 N5 N4 C6 -0.4(2) .
N6 N5 N4 C31 177.24(17) .
N4 C31 C32 C33 177.5(2) .
N4 C31 C32 C37 -6.4(3) .
N4 C31 C36 C35 -178.2(2) .
N4 C31 C36 C40 5.7(3) .
O1 C4 C5 C6 -89.3(3) .
O1 C4 C5 N6 85.5(3) .
Cl4A C64A Cl3A Cl5A -13(2) 2_666
Cl6A C65A Cl5A Cl3A -21(5) 2_666

loop_
_publcif_info_datablock.id
_publcif_info_datablock.publ_exptl
_publcif_info_datablock.publ_geom
_publcif_info_datablock.structure
{9460744b-3226-4247-9539-587ffa4566ad} y y y
